data_2023239
loop_
_publ_author_name
'Stapf, Manuel'
'Miyyapuram, Venugopal Rao'
'Seichter, Wilhelm'
'Mazik, Monika'

_publ_section_title
;
 Synthesis and crystal structure of
 1,3-bis(acetoxymethyl)-5-{[(4,6-dimethylpyridin-2-yl)amino]methyl}-2,4,6-triethylbenzene
;
_journal_coeditor_code EX2085
_journal_issue 9
_journal_name_full 'Acta Crystallographica Section E Crystallographic Communications'
_journal_paper_doi 10.1107/S2056989024007515
_journal_volume 80
_journal_year 2024
_chemical_formula_iupac 'C26 H36 N2 O4'
_chemical_formula_moiety 'C26 H36 N2 O4'
_chemical_formula_sum 'C26 H36 N2 O4'
_chemical_formula_weight 440.57
_chemical_name_common 1,3-Bis(acetoxymethyl)-5-{[(4,6-dimethylpyridin-2-yl)amino]methyl}-2,4,6-triethylbenzene
_chemical_name_systematic
'{3-[(Acetyloxy)methyl]-5-{[(4,6-dimethylpyridin-2-yl)amino]methyl}-2,4,6-triethylphenyl}methyl acetate'
_space_group_crystal_system monoclinic
_space_group_IT_number 14
_space_group_name_Hall '-P 2yn'
_space_group_name_H-M_alt 'P 1 21/n 1'
_atom_sites_solution_hydrogens mixed
_audit_creation_method SHELXL-2013
_cell_angle_alpha 90
_cell_angle_beta 105.1331(15)
_cell_angle_gamma 90
_cell_formula_units_Z 4
_cell_length_a 12.5184(4)
_cell_length_b 9.1855(2)
_cell_length_c 22.1339(6)
_cell_measurement_reflns_used 6078
_cell_measurement_temperature 100(2)
_cell_measurement_theta_max 28.33
_cell_measurement_theta_min 2.41
_cell_volume 2456.87(12)
_computing_cell_refinement
;
SAINT (Bruker, 2014)
;
_computing_data_collection
;
APEX2 (Bruker, 2014)
;
_computing_data_reduction
;
SAINT (Bruker, 2014)
;
_computing_molecular_graphics
;
ORTEP-3 for Windows (Farrugia, 2012)
;
_computing_publication_material
;
SHELXTL (Sheldrick, 2008)
;
_computing_structure_refinement
;
SHELXL2013 (Sheldrick, 2015)
;
_computing_structure_solution
;
SHELXS97 (Sheldrick, 2008)
;
_diffrn_ambient_temperature 100(2)
_diffrn_measured_fraction_theta_full 0.999
_diffrn_measured_fraction_theta_max 0.998
_diffrn_measurement_device_type 'Bruker Kappa  APEXII CCD area detector'
_diffrn_measurement_method 'phi and omega scans'
_diffrn_radiation_type MoK\a
_diffrn_radiation_wavelength 0.71073
_diffrn_reflns_av_R_equivalents 0.0312
_diffrn_reflns_av_unetI/netI 0.0317
_diffrn_reflns_limit_h_max 16
_diffrn_reflns_limit_h_min -15
_diffrn_reflns_limit_k_max 11
_diffrn_reflns_limit_k_min -12
_diffrn_reflns_limit_l_max 29
_diffrn_reflns_limit_l_min -29
_diffrn_reflns_number 23620
_diffrn_reflns_theta_full 25.242
_diffrn_reflns_theta_max 28.099
_diffrn_reflns_theta_min 2.785
_exptl_absorpt_coefficient_mu 0.080
_exptl_absorpt_correction_type none
_exptl_crystal_colour colourless
_exptl_crystal_density_diffrn 1.191
_exptl_crystal_description needle
_exptl_crystal_F_000 952
_exptl_crystal_size_max 0.420
_exptl_crystal_size_mid 0.110
_exptl_crystal_size_min 0.060
_refine_diff_density_max 0.398
_refine_diff_density_min -0.241
_refine_ls_extinction_method none
_refine_ls_goodness_of_fit_ref 1.025
_refine_ls_hydrogen_treatment mixed
_refine_ls_matrix_type full
_refine_ls_number_parameters 300
_refine_ls_number_reflns 5984
_refine_ls_number_restraints 1
_refine_ls_restrained_S_all 1.025
_refine_ls_R_factor_all 0.0601
_refine_ls_R_factor_gt 0.0422
_refine_ls_shift/su_max 0.000
_refine_ls_shift/su_mean 0.000
_refine_ls_structure_factor_coef Fsqd
_refine_ls_weighting_details 'w=1/[\s^2^(Fo^2^)+(0.0653P)^2^+0.5890P] where P=(Fo^2^+2Fc^2^)/3'
_refine_ls_weighting_scheme calc
_refine_ls_wR_factor_gt 0.1087
_refine_ls_wR_factor_ref 0.1200
_reflns_number_gt 4634
_reflns_number_total 5984
_reflns_threshold_expression 'I > 2\s(I)'
_cod_data_source_file ex2085.cif
_cod_data_source_block I
_cod_original_sg_symbol_H-M 'P 21/n'
_cod_database_code 2023239
_shelx_space_group_comment
;
The symmetry employed for this shelxl refinement is uniquely defined
by the following loop, which should always be used as a source of
symmetry information in preference to the above space-group names.
They are only intended as comments.
;
_shelx_estimated_absorpt_t_min 0.967
_shelx_estimated_absorpt_t_max 0.995
_shelxl_version_number .2013

loop_
_space_group_symop_operation_xyz
'x, y, z'
'-x+1/2, y+1/2, -z+1/2'
'-x, -y, -z'
'x-1/2, -y-1/2, z-1/2'

loop_
_atom_site_type_symbol
_atom_site_label
_atom_site_fract_x
_atom_site_fract_y
_atom_site_fract_z
_atom_site_U_iso_or_equiv
_atom_site_adp_type
_atom_site_calc_flag
_atom_site_occupancy
_atom_site_disorder_assembly
_atom_site_disorder_group
O O1 0.57195(8) 0.63700(10) 0.27696(5) 0.0206(2) Uani d 1 . .
O O2 0.75502(8) 0.62688(10) 0.28844(5) 0.0251(2) Uani d 1 . .
O O3 0.11605(8) 0.87452(10) 0.19905(4) 0.0185(2) Uani d 1 . .
O O4 0.13164(10) 0.90318(11) 0.10076(4) 0.0284(2) Uani d 1 . .
N N1 0.27865(10) 0.66995(12) 0.44466(5) 0.0184(2) Uani d 1 . .
N N2 0.22044(10) 0.74686(12) 0.53067(5) 0.0187(2) Uani d 1 . .
C C1 0.35590(11) 0.83570(12) 0.38032(5) 0.0133(2) Uani d 1 . .
C C2 0.45669(10) 0.79830(12) 0.36834(6) 0.0136(2) Uani d 1 . .
C C3 0.47462(10) 0.83050(12) 0.30955(6) 0.0135(2) Uani d 1 . .
C C4 0.39092(11) 0.89452(12) 0.26199(6) 0.0129(2) Uani d 1 . .
C C5 0.28887(10) 0.92766(12) 0.27416(5) 0.0122(2) Uani d 1 . .
C C6 0.27068(10) 0.89825(12) 0.33303(5) 0.0125(2) Uani d 1 . .
C C7 0.33606(11) 0.80813(13) 0.44406(6) 0.0166(3) Uani d 1 . .
H H7A 0.4078 0.8061 0.4762 0.020 Uiso calc 1 . .
H H7B 0.2911 0.8883 0.4545 0.020 Uiso calc 1 . .
C C8 0.23040(11) 0.63821(14) 0.49228(6) 0.0166(3) Uani d 1 . .
C C9 0.16947(12) 0.71630(15) 0.57598(6) 0.0216(3) Uani d 1 . .
C C10 0.12987(12) 0.58025(16) 0.58463(6) 0.0234(3) Uani d 1 . .
H H10 0.0956 0.5637 0.6176 0.028 Uiso calc 1 . .
C C11 0.14056(11) 0.46587(15) 0.54437(6) 0.0205(3) Uani d 1 . .
C C12 0.19076(11) 0.49616(14) 0.49736(6) 0.0186(3) Uani d 1 . .
H H12 0.1986 0.4224 0.4687 0.022 Uiso calc 1 . .
C C13 0.15911(15) 0.84358(17) 0.61719(7) 0.0320(4) Uani d 1 . .
H H13A 0.2330 0.8761 0.6403 0.048 Uiso calc 1 . .
H H13B 0.1172 0.8137 0.6468 0.048 Uiso calc 1 . .
H H13C 0.1204 0.9236 0.5912 0.048 Uiso calc 1 . .
C C14 0.09729(13) 0.31615(16) 0.55260(7) 0.0262(3) Uani d 1 . .
H H14A 0.1176 0.2486 0.5232 0.039 Uiso calc 1 . .
H H14B 0.0165 0.3197 0.5445 0.039 Uiso calc 1 . .
H H14C 0.1296 0.2827 0.5955 0.039 Uiso calc 1 . .
C C15 0.54724(11) 0.72755(14) 0.41921(6) 0.0186(3) Uani d 1 . .
H H15A 0.5922 0.6634 0.3996 0.022 Uiso calc 1 . .
H H15B 0.5130 0.6664 0.4459 0.022 Uiso calc 1 . .
C C16 0.62274(12) 0.84108(16) 0.46005(7) 0.0260(3) Uani d 1 . .
H H16A 0.6584 0.9000 0.4340 0.039 Uiso calc 1 . .
H H16B 0.6795 0.7916 0.4925 0.039 Uiso calc 1 . .
H H16C 0.5786 0.9043 0.4798 0.039 Uiso calc 1 . .
C C17 0.58334(11) 0.78884(13) 0.29743(6) 0.0176(3) Uani d 1 . .
H H17A 0.5994 0.8517 0.2645 0.021 Uiso calc 1 . .
H H17B 0.6442 0.7992 0.3360 0.021 Uiso calc 1 . .
C C18 0.66651(11) 0.56814(14) 0.27606(6) 0.0182(3) Uani d 1 . .
C C19 0.64560(13) 0.41217(15) 0.25739(8) 0.0301(3) Uani d 1 . .
H H19A 0.6259 0.4045 0.2116 0.045 Uiso calc 1 . .
H H19B 0.5847 0.3748 0.2732 0.045 Uiso calc 1 . .
H H19C 0.7125 0.3550 0.2751 0.045 Uiso calc 1 . .
C C20 0.41205(11) 0.93293(13) 0.19939(6) 0.0161(3) Uani d 1 . .
H H20A 0.3421 0.9246 0.1661 0.019 Uiso calc 1 . .
H H20B 0.4656 0.8629 0.1899 0.019 Uiso calc 1 . .
C C21 0.45783(12) 1.08797(14) 0.19947(7) 0.0217(3) Uani d 1 . .
H H21A 0.4083 1.1567 0.2125 0.033 Uiso calc 1 . .
H H21B 0.4629 1.1129 0.1573 0.033 Uiso calc 1 . .
H H21C 0.5315 1.0932 0.2287 0.033 Uiso calc 1 . .
C C22 0.19501(11) 0.99175(13) 0.22362(6) 0.0154(3) Uani d 1 . .
H H22A 0.1582 1.0705 0.2412 0.018 Uiso calc 1 . .
H H22B 0.2238 1.0332 0.1897 0.018 Uiso calc 1 . .
C C23 0.09262(11) 0.84169(14) 0.13812(6) 0.0171(3) Uani d 1 . .
C C24 0.01268(13) 0.71748(16) 0.12222(6) 0.0248(3) Uani d 1 . .
H H24A -0.0613 0.7550 0.1019 0.037 Uiso calc 1 . .
H H24B 0.0107 0.6656 0.1606 0.037 Uiso calc 1 . .
H H24C 0.0363 0.6506 0.0937 0.037 Uiso calc 1 . .
C C25 0.16236(11) 0.93941(13) 0.34683(6) 0.0155(2) Uani d 1 . .
H H25A 0.1467 0.8708 0.3780 0.019 Uiso calc 1 . .
H H25B 0.1016 0.9312 0.3080 0.019 Uiso calc 1 . .
C C26 0.16604(12) 1.09505(14) 0.37219(7) 0.0229(3) Uani d 1 . .
H H26A 0.2244 1.1025 0.4114 0.034 Uiso calc 1 . .
H H26B 0.0945 1.1191 0.3800 0.034 Uiso calc 1 . .
H H26C 0.1815 1.1631 0.3415 0.034 Uiso calc 1 . .
H H1 0.3047(13) 0.5952(13) 0.4283(7) 0.022(4) Uiso d 1 . .

loop_
_atom_site_aniso_label
_atom_site_aniso_U_11
_atom_site_aniso_U_22
_atom_site_aniso_U_33
_atom_site_aniso_U_12
_atom_site_aniso_U_13
_atom_site_aniso_U_23
O1 0.0143(5) 0.0159(5) 0.0321(5) 0.0015(3) 0.0069(4) -0.0065(4)
O2 0.0159(5) 0.0221(5) 0.0394(6) 0.0014(4) 0.0107(4) 0.0042(4)
O3 0.0164(5) 0.0236(5) 0.0143(4) -0.0058(4) 0.0019(3) 0.0013(3)
O4 0.0416(7) 0.0271(5) 0.0184(5) -0.0097(5) 0.0111(4) 0.0003(4)
N1 0.0270(7) 0.0129(5) 0.0186(5) -0.0006(4) 0.0117(5) -0.0002(4)
N2 0.0195(6) 0.0203(5) 0.0172(5) 0.0008(4) 0.0065(4) -0.0007(4)
C1 0.0170(6) 0.0103(5) 0.0127(5) -0.0019(4) 0.0038(4) -0.0007(4)
C2 0.0149(6) 0.0094(5) 0.0152(6) -0.0004(4) 0.0014(5) -0.0012(4)
C3 0.0131(6) 0.0096(5) 0.0181(6) -0.0014(4) 0.0046(5) -0.0025(4)
C4 0.0159(6) 0.0087(5) 0.0150(6) -0.0016(4) 0.0052(5) -0.0013(4)
C5 0.0129(6) 0.0093(5) 0.0138(5) -0.0008(4) 0.0024(4) -0.0013(4)
C6 0.0138(6) 0.0093(5) 0.0149(6) -0.0009(4) 0.0047(4) -0.0016(4)
C7 0.0219(7) 0.0151(6) 0.0130(6) -0.0013(5) 0.0046(5) 0.0006(4)
C8 0.0163(7) 0.0191(6) 0.0141(6) 0.0024(5) 0.0037(5) 0.0032(5)
C9 0.0211(7) 0.0271(7) 0.0184(6) 0.0025(5) 0.0085(5) -0.0010(5)
C10 0.0239(8) 0.0300(7) 0.0193(6) -0.0005(6) 0.0110(5) 0.0028(5)
C11 0.0168(7) 0.0226(7) 0.0218(6) 0.0015(5) 0.0046(5) 0.0057(5)
C12 0.0202(7) 0.0181(6) 0.0183(6) 0.0024(5) 0.0065(5) 0.0022(5)
C13 0.0421(10) 0.0322(8) 0.0286(8) -0.0012(7) 0.0214(7) -0.0069(6)
C14 0.0265(8) 0.0247(7) 0.0291(7) -0.0021(6) 0.0107(6) 0.0070(6)
C15 0.0179(7) 0.0164(6) 0.0188(6) 0.0042(5) -0.0002(5) 0.0010(5)
C16 0.0218(8) 0.0269(7) 0.0234(7) 0.0033(6) -0.0046(5) -0.0039(6)
C17 0.0145(6) 0.0149(6) 0.0241(6) -0.0002(5) 0.0061(5) -0.0034(5)
C18 0.0164(7) 0.0194(6) 0.0207(6) 0.0044(5) 0.0079(5) 0.0036(5)
C19 0.0254(8) 0.0191(7) 0.0486(9) 0.0040(6) 0.0144(7) -0.0057(6)
C20 0.0188(7) 0.0154(6) 0.0162(6) 0.0001(5) 0.0081(5) -0.0001(5)
C21 0.0279(8) 0.0163(6) 0.0257(7) -0.0013(5) 0.0157(6) 0.0026(5)
C22 0.0155(6) 0.0141(6) 0.0157(6) 0.0001(5) 0.0024(5) 0.0011(4)
C23 0.0168(7) 0.0174(6) 0.0156(6) 0.0028(5) 0.0018(5) 0.0027(5)
C24 0.0233(8) 0.0270(7) 0.0201(6) -0.0070(6) -0.0015(5) 0.0009(5)
C25 0.0127(6) 0.0173(6) 0.0173(6) 0.0004(5) 0.0053(5) -0.0015(5)
C26 0.0248(8) 0.0190(6) 0.0260(7) 0.0052(5) 0.0085(6) -0.0033(5)

loop_
_atom_type_symbol
_atom_type_description
_atom_type_scat_dispersion_real
_atom_type_scat_dispersion_imag
_atom_type_scat_source
C C 0.0033 0.0016 'International Tables Vol C Tables 4.2.6.8 and 6.1.1.4'
H H 0.0000 0.0000 'International Tables Vol C Tables 4.2.6.8 and 6.1.1.4'
N N 0.0061 0.0033 'International Tables Vol C Tables 4.2.6.8 and 6.1.1.4'
O O 0.0106 0.0060 'International Tables Vol C Tables 4.2.6.8 and 6.1.1.4'

loop_
_geom_angle_atom_site_label_1
_geom_angle_atom_site_label_2
_geom_angle_atom_site_label_3
_geom_angle_site_symmetry_1
_geom_angle_site_symmetry_3
_geom_angle
_geom_angle_publ_flag
C18 O1 C17 . . 115.95(10) ?
C23 O3 C22 . . 119.24(10) ?
C8 N1 C7 . . 120.44(10) ?
C8 N1 H1 . . 115.8(11) ?
C7 N1 H1 . . 116.1(11) ?
C8 N2 C9 . . 117.18(12) ?
C2 C1 C6 . . 120.38(11) ?
C2 C1 C7 . . 120.69(11) ?
C6 C1 C7 . . 118.92(11) ?
C1 C2 C3 . . 119.53(11) ?
C1 C2 C15 . . 120.01(11) ?
C3 C2 C15 . . 120.43(11) ?
C4 C3 C2 . . 120.82(11) ?
C4 C3 C17 . . 120.35(11) ?
C2 C3 C17 . . 118.78(11) ?
C3 C4 C5 . . 118.95(11) ?
C3 C4 C20 . . 120.47(11) ?
C5 C4 C20 . . 120.53(11) ?
C4 C5 C6 . . 120.72(11) ?
C4 C5 C22 . . 120.75(10) ?
C6 C5 C22 . . 118.50(11) ?
C5 C6 C1 . . 119.53(11) ?
C5 C6 C25 . . 120.62(11) ?
C1 C6 C25 . . 119.80(11) ?
N1 C7 C1 . . 110.74(10) ?
N1 C7 H7A . . 109.5 ?
C1 C7 H7A . . 109.5 ?
N1 C7 H7B . . 109.5 ?
C1 C7 H7B . . 109.5 ?
H7A C7 H7B . . 108.1 ?
N2 C8 N1 . . 117.44(11) ?
N2 C8 C12 . . 123.12(12) ?
N1 C8 C12 . . 119.40(11) ?
N2 C9 C10 . . 123.30(12) ?
N2 C9 C13 . . 114.79(12) ?
C10 C9 C13 . . 121.90(13) ?
C9 C10 C11 . . 119.53(12) ?
C9 C10 H10 . . 120.2 ?
C11 C10 H10 . . 120.2 ?
C12 C11 C10 . . 117.74(13) ?
C12 C11 C14 . . 121.68(13) ?
C10 C11 C14 . . 120.58(12) ?
C11 C12 C8 . . 119.11(12) ?
C11 C12 H12 . . 120.4 ?
C8 C12 H12 . . 120.4 ?
C9 C13 H13A . . 109.5 ?
C9 C13 H13B . . 109.5 ?
H13A C13 H13B . . 109.5 ?
C9 C13 H13C . . 109.5 ?
H13A C13 H13C . . 109.5 ?
H13B C13 H13C . . 109.5 ?
C11 C14 H14A . . 109.5 ?
C11 C14 H14B . . 109.5 ?
H14A C14 H14B . . 109.5 ?
C11 C14 H14C . . 109.5 ?
H14A C14 H14C . . 109.5 ?
H14B C14 H14C . . 109.5 ?
C2 C15 C16 . . 111.82(10) ?
C2 C15 H15A . . 109.3 ?
C16 C15 H15A . . 109.3 ?
C2 C15 H15B . . 109.3 ?
C16 C15 H15B . . 109.3 ?
H15A C15 H15B . . 107.9 ?
C15 C16 H16A . . 109.5 ?
C15 C16 H16B . . 109.5 ?
H16A C16 H16B . . 109.5 ?
C15 C16 H16C . . 109.5 ?
H16A C16 H16C . . 109.5 ?
H16B C16 H16C . . 109.5 ?
O1 C17 C3 . . 106.17(10) ?
O1 C17 H17A . . 110.5 ?
C3 C17 H17A . . 110.5 ?
O1 C17 H17B . . 110.5 ?
C3 C17 H17B . . 110.5 ?
H17A C17 H17B . . 108.7 ?
O2 C18 O1 . . 123.31(12) ?
O2 C18 C19 . . 125.41(13) ?
O1 C18 C19 . . 111.28(12) ?
C18 C19 H19A . . 109.5 ?
C18 C19 H19B . . 109.5 ?
H19A C19 H19B . . 109.5 ?
C18 C19 H19C . . 109.5 ?
H19A C19 H19C . . 109.5 ?
H19B C19 H19C . . 109.5 ?
C4 C20 C21 . . 111.62(10) ?
C4 C20 H20A . . 109.3 ?
C21 C20 H20A . . 109.3 ?
C4 C20 H20B . . 109.3 ?
C21 C20 H20B . . 109.3 ?
H20A C20 H20B . . 108.0 ?
C20 C21 H21A . . 109.5 ?
C20 C21 H21B . . 109.5 ?
H21A C21 H21B . . 109.5 ?
C20 C21 H21C . . 109.5 ?
H21A C21 H21C . . 109.5 ?
H21B C21 H21C . . 109.5 ?
O3 C22 C5 . . 107.84(9) ?
O3 C22 H22A . . 110.1 ?
C5 C22 H22A . . 110.1 ?
O3 C22 H22B . . 110.1 ?
C5 C22 H22B . . 110.1 ?
H22A C22 H22B . . 108.5 ?
O4 C23 O3 . . 124.38(12) ?
O4 C23 C24 . . 124.16(12) ?
O3 C23 C24 . . 111.45(11) ?
C23 C24 H24A . . 109.5 ?
C23 C24 H24B . . 109.5 ?
H24A C24 H24B . . 109.5 ?
C23 C24 H24C . . 109.5 ?
H24A C24 H24C . . 109.5 ?
H24B C24 H24C . . 109.5 ?
C6 C25 C26 . . 111.35(11) ?
C6 C25 H25A . . 109.4 ?
C26 C25 H25A . . 109.4 ?
C6 C25 H25B . . 109.4 ?
C26 C25 H25B . . 109.4 ?
H25A C25 H25B . . 108.0 ?
C25 C26 H26A . . 109.5 ?
C25 C26 H26B . . 109.5 ?
H26A C26 H26B . . 109.5 ?
C25 C26 H26C . . 109.5 ?
H26A C26 H26C . . 109.5 ?
H26B C26 H26C . . 109.5 ?

loop_
_geom_bond_atom_site_label_1
_geom_bond_atom_site_label_2
_geom_bond_site_symmetry_2
_geom_bond_distance
_geom_bond_publ_flag
O1 C18 . 1.3469(16) ?
O1 C17 . 1.4619(15) ?
O2 C18 . 1.1980(17) ?
O3 C23 . 1.3377(15) ?
O3 C22 . 1.4669(15) ?
O4 C23 . 1.2051(16) ?
N1 C8 . 1.3761(16) ?
N1 C7 . 1.4603(16) ?
N1 H1 . 0.878(9) ?
N2 C8 . 1.3375(17) ?
N2 C9 . 1.3511(17) ?
C1 C2 . 1.3982(18) ?
C1 C6 . 1.4073(17) ?
C1 C7 . 1.5164(16) ?
C2 C3 . 1.4083(17) ?
C2 C15 . 1.5194(17) ?
C3 C4 . 1.4057(17) ?
C3 C17 . 1.5038(18) ?
C4 C5 . 1.4060(17) ?
C4 C20 . 1.5185(16) ?
C5 C6 . 1.4063(16) ?
C5 C22 . 1.5140(16) ?
C6 C25 . 1.5137(17) ?
C7 H7A . 0.9900 ?
C7 H7B . 0.9900 ?
C8 C12 . 1.4108(18) ?
C9 C10 . 1.376(2) ?
C9 C13 . 1.5092(19) ?
C10 C11 . 1.406(2) ?
C10 H10 . 0.9500 ?
C11 C12 . 1.3770(18) ?
C11 C14 . 1.5064(19) ?
C12 H12 . 0.9500 ?
C13 H13A . 0.9800 ?
C13 H13B . 0.9800 ?
C13 H13C . 0.9800 ?
C14 H14A . 0.9800 ?
C14 H14B . 0.9800 ?
C14 H14C . 0.9800 ?
C15 C16 . 1.5336(19) ?
C15 H15A . 0.9900 ?
C15 H15B . 0.9900 ?
C16 H16A . 0.9800 ?
C16 H16B . 0.9800 ?
C16 H16C . 0.9800 ?
C17 H17A . 0.9900 ?
C17 H17B . 0.9900 ?
C18 C19 . 1.4952(19) ?
C19 H19A . 0.9800 ?
C19 H19B . 0.9800 ?
C19 H19C . 0.9800 ?
C20 C21 . 1.5349(17) ?
C20 H20A . 0.9900 ?
C20 H20B . 0.9900 ?
C21 H21A . 0.9800 ?
C21 H21B . 0.9800 ?
C21 H21C . 0.9800 ?
C22 H22A . 0.9900 ?
C22 H22B . 0.9900 ?
C23 C24 . 1.4977(19) ?
C24 H24A . 0.9800 ?
C24 H24B . 0.9800 ?
C24 H24C . 0.9800 ?
C25 C26 . 1.5322(17) ?
C25 H25A . 0.9900 ?
C25 H25B . 0.9900 ?
C26 H26A . 0.9800 ?
C26 H26B . 0.9800 ?
C26 H26C . 0.9800 ?

loop_
_geom_hbond_atom_site_label_D
_geom_hbond_atom_site_label_H
_geom_hbond_atom_site_label_A
_geom_hbond_site_symmetry_A
_geom_hbond_distance_DH
_geom_hbond_distance_HA
_geom_hbond_distance_DA
_geom_hbond_angle_DHA
N1 H1 O4 2_545 0.878(9) 2.104(13) 2.9776(16) 173.2(13)
C19 H19C O2 2_645 0.98 2.61 3.1785(18) 117
C14 H14B <i>Cg</i> 3_566 0.98 2.73 3.5955(17) 147
C25 H25A N1 . 0.99 2.65 3.3598(17) 128
C25 H25B O3 . 0.99 2.52 3.2250(15) 128

loop_
_geom_torsion_atom_site_label_1
_geom_torsion_atom_site_label_2
_geom_torsion_atom_site_label_3
_geom_torsion_atom_site_label_4
_geom_torsion_site_symmetry_1
_geom_torsion_site_symmetry_2
_geom_torsion_site_symmetry_3
_geom_torsion_site_symmetry_4
_geom_torsion
_geom_torsion_publ_flag
C6 C1 C2 C3 . . . . 3.27(17) ?
C7 C1 C2 C3 . . . . -177.42(11) ?
C6 C1 C2 C15 . . . . -178.56(11) ?
C7 C1 C2 C15 . . . . 0.75(17) ?
C1 C2 C3 C4 . . . . -2.52(17) ?
C15 C2 C3 C4 . . . . 179.31(11) ?
C1 C2 C3 C17 . . . . -179.72(11) ?
C15 C2 C3 C17 . . . . 2.11(17) ?
C2 C3 C4 C5 . . . . 0.69(17) ?
C17 C3 C4 C5 . . . . 177.86(10) ?
C2 C3 C4 C20 . . . . 178.20(10) ?
C17 C3 C4 C20 . . . . -4.63(17) ?
C3 C4 C5 C6 . . . . 0.39(17) ?
C20 C4 C5 C6 . . . . -177.12(10) ?
C3 C4 C5 C22 . . . . -177.83(10) ?
C20 C4 C5 C22 . . . . 4.67(17) ?
C4 C5 C6 C1 . . . . 0.36(17) ?
C22 C5 C6 C1 . . . . 178.61(10) ?
C4 C5 C6 C25 . . . . 177.60(11) ?
C22 C5 C6 C25 . . . . -4.15(16) ?
C2 C1 C6 C5 . . . . -2.21(17) ?
C7 C1 C6 C5 . . . . 178.47(10) ?
C2 C1 C6 C25 . . . . -179.47(11) ?
C7 C1 C6 C25 . . . . 1.21(16) ?
C8 N1 C7 C1 . . . . -165.33(11) ?
C2 C1 C7 N1 . . . . -95.56(14) ?
C6 C1 C7 N1 . . . . 83.76(14) ?
C9 N2 C8 N1 . . . . 177.71(12) ?
C9 N2 C8 C12 . . . . -0.15(19) ?
C7 N1 C8 N2 . . . . 11.94(18) ?
C7 N1 C8 C12 . . . . -170.12(12) ?
C8 N2 C9 C10 . . . . 1.1(2) ?
C8 N2 C9 C13 . . . . -179.11(13) ?
N2 C9 C10 C11 . . . . -0.9(2) ?
C13 C9 C10 C11 . . . . 179.24(14) ?
C9 C10 C11 C12 . . . . -0.1(2) ?
C9 C10 C11 C14 . . . . -179.63(13) ?
C10 C11 C12 C8 . . . . 1.0(2) ?
C14 C11 C12 C8 . . . . -179.52(12) ?
N2 C8 C12 C11 . . . . -0.9(2) ?
N1 C8 C12 C11 . . . . -178.70(12) ?
C1 C2 C15 C16 . . . . -88.79(15) ?
C3 C2 C15 C16 . . . . 89.37(14) ?
C18 O1 C17 C3 . . . . -166.61(11) ?
C4 C3 C17 O1 . . . . -92.28(13) ?
C2 C3 C17 O1 . . . . 84.94(13) ?
C17 O1 C18 O2 . . . . -3.15(18) ?
C17 O1 C18 C19 . . . . 177.29(11) ?
C3 C4 C20 C21 . . . . -89.67(14) ?
C5 C4 C20 C21 . . . . 87.81(14) ?
C23 O3 C22 C5 . . . . -121.28(12) ?
C4 C5 C22 O3 . . . . 102.10(12) ?
C6 C5 C22 O3 . . . . -76.15(13) ?
C22 O3 C23 O4 . . . . -0.62(19) ?
C22 O3 C23 C24 . . . . 178.70(11) ?
C5 C6 C25 C26 . . . . -88.44(13) ?
C1 C6 C25 C26 . . . . 88.80(14) ?
